data_4076628
loop_
_publ_author_name
'Soleilhavoup, Mich\`ele'
'Saccavini, Catherine'
'Lepetit, Christine'
'Lavigne, Guy'
'Maurette, Luc'
'Donnadieu, Bruno'
'Chauvin, Remi'

_publ_section_title
;
 Parallel Approaches to Mono- and Bis-Propargylic Activation via
 Co2(CO)8and [Ru3(\m-Cl)(CO)10]-
;
_journal_issue 5
_journal_name_full Organometallics
_journal_page_first 871
_journal_paper_doi 10.1021/om010568w
_journal_volume 21
_journal_year 2002
_chemical_formula_sum 'C14 H10 Co2 O10'
_chemical_formula_weight 456.08
_chemical_name_systematic
;
 ?
;
_space_group_IT_number 2
_symmetry_cell_setting triclinic
_symmetry_space_group_name_Hall '-P 1'
_symmetry_space_group_name_H-M 'P -1'
_atom_sites_solution_hydrogens geom
_atom_sites_solution_primary direct
_atom_sites_solution_secondary difmap
_audit_creation_method SHELXL-97
_cell_angle_alpha 73.30(3)
_cell_angle_beta 87.57(3)
_cell_angle_gamma 62.87(3)
_cell_formula_units_Z 2
_cell_length_a 9.222(2)
_cell_length_b 9.347(2)
_cell_length_c 12.697(3)
_cell_measurement_reflns_used 5000
_cell_measurement_temperature 298(2)
_cell_measurement_theta_max 26.0
_cell_measurement_theta_min 2.1
_cell_volume 927.9(5)
_computing_cell_refinement 'Stoe IPDS software (Stoe, 1996)'
_computing_data_collection 'Stoe IPDS software (Stoe, 1996)'
_computing_data_reduction 'XRED (Stoe, 1.08, 1996)'
_computing_molecular_graphics 'ORTEP3 for Windows (Farrugia, 1997)'
_computing_publication_material 'SHELXL-97 (Sheldrick, 1997)'
_computing_structure_refinement 'SHELXL-97 (Sheldrick, 1997)'
_computing_structure_solution 'SIR92 (Giacovazzo et al, 1992)'
_diffrn_ambient_temperature 298(2)
_diffrn_measured_fraction_theta_full 0.926
_diffrn_measured_fraction_theta_max 0.926
_diffrn_measurement_device 'Stoe IPDS'
_diffrn_measurement_method \f
_diffrn_radiation_monochromator graphite
_diffrn_radiation_source 'fine-focus sealed tube'
_diffrn_radiation_type MoK\a
_diffrn_radiation_wavelength 0.71073
_diffrn_reflns_av_R_equivalents 0.0626
_diffrn_reflns_av_sigmaI/netI 0.0582
_diffrn_reflns_limit_h_max 11
_diffrn_reflns_limit_h_min -11
_diffrn_reflns_limit_k_max 11
_diffrn_reflns_limit_k_min -11
_diffrn_reflns_limit_l_max 15
_diffrn_reflns_limit_l_min -15
_diffrn_reflns_number 8486
_diffrn_reflns_theta_full 25.99
_diffrn_reflns_theta_max 25.99
_diffrn_reflns_theta_min 2.50
_diffrn_standards_decay_% <0.1
_diffrn_standards_interval_time 'every frame'
_diffrn_standards_number 200
_exptl_absorpt_coefficient_mu 1.835
_exptl_absorpt_correction_T_max 0.71
_exptl_absorpt_correction_T_min 0.25
_exptl_absorpt_correction_type semi-empirical
_exptl_crystal_colour red
_exptl_crystal_density_diffrn 1.632
_exptl_crystal_density_method 'not measured'
_exptl_crystal_description parallelepiped
_exptl_crystal_F_000 456
_exptl_crystal_size_max 0.20
_exptl_crystal_size_mid 0.15
_exptl_crystal_size_min 0.10
_refine_diff_density_max 0.319
_refine_diff_density_min -0.420
_refine_diff_density_rms 0.062
_refine_ls_extinction_method none
_refine_ls_goodness_of_fit_ref 0.942
_refine_ls_hydrogen_treatment mixed
_refine_ls_matrix_type full
_refine_ls_number_parameters 237
_refine_ls_number_reflns 3373
_refine_ls_number_restraints 0
_refine_ls_restrained_S_all 0.942
_refine_ls_R_factor_all 0.0699
_refine_ls_R_factor_gt 0.0395
_refine_ls_shift/su_max 0.000
_refine_ls_shift/su_mean 0.000
_refine_ls_structure_factor_coef Fsqd
_refine_ls_weighting_details 'calc w=1/[\s^2^(Fo^2^)+(0.0587P)^2^+0.0000P] where P=(Fo^2^+2Fc^2^)/3'
_refine_ls_weighting_scheme calc
_refine_ls_wR_factor_gt 0.0920
_refine_ls_wR_factor_ref 0.1052
_reflns_number_gt 2255
_reflns_number_total 3373
_reflns_threshold_expression >2sigma(I)
_cod_data_source_file om010568w.cif
_cod_data_source_block (8a)
_cod_depositor_comments
;
The following automatic conversions were performed:

'_symmetry_cell_setting' value 'Triclinic' changed to 'triclinic'
according to /home/saulius/struct/CIF-dictionaries/cif_core.dic
dictionary named 'cif_core.dic' version 2.4.1 from 2010-06-29.

Automatic conversion script
Id: cif_fix_values 1715 2011-07-08 13:25:40Z adriana 
;
_cod_original_cell_volume 927.9(4)
_cod_database_code 4076628
_computing-absorption_correction DIFABS

loop_
_symmetry_equiv_pos_as_xyz
'x, y, z'
'-x, -y, -z'

loop_
_atom_site_label
_atom_site_type_symbol
_atom_site_fract_x
_atom_site_fract_y
_atom_site_fract_z
_atom_site_U_iso_or_equiv
_atom_site_adp_type
_atom_site_occupancy
_atom_site_symmetry_multiplicity
_atom_site_calc_flag
_atom_site_refinement_flags
Co1 Co 0.67469(6) 0.46788(6) 0.16334(4) 0.04887(17) Uani 1 1 d .
Co2 Co 0.91270(6) 0.47855(7) 0.23563(4) 0.05260(18) Uani 1 1 d .
O1 O 0.9978(4) 0.0535(3) 0.2815(2) 0.0674(8) Uani 1 1 d .
O2 O 0.5696(4) 0.7301(3) 0.3475(2) 0.0677(8) Uani 1 1 d .
O3 O 1.0507(7) -0.1913(5) 0.4022(4) 0.1291(18) Uani 1 1 d .
O4 O 0.4519(5) 0.7638(5) 0.5000(4) 0.1042(13) Uani 1 1 d .
O11 O 0.8334(5) 0.2771(6) 0.0074(3) 0.1167(15) Uani 1 1 d .
O12 O 0.4872(5) 0.8231(5) 0.0327(4) 0.1228(16) Uani 1 1 d .
O13 O 0.4090(4) 0.3806(5) 0.2159(3) 0.0995(12) Uani 1 1 d .
O21 O 1.1533(4) 0.3065(6) 0.0970(3) 0.1007(13) Uani 1 1 d .
O22 O 0.8011(6) 0.8433(5) 0.1478(5) 0.1341(19) Uani 1 1 d .
O23 O 1.1332(4) 0.3904(5) 0.4276(3) 0.1006(12) Uani 1 1 d .
C1 C 0.8232(4) 0.3217(5) 0.2973(3) 0.0469(8) Uani 1 1 d .
C2 C 0.7263(4) 0.4721(5) 0.3102(3) 0.0472(8) Uani 1 1 d .
C3 C 0.8975(5) 0.1399(5) 0.3554(3) 0.0596(10) Uani 1 1 d .
H3A H 0.9638 0.1133 0.4223 0.071 Uiso 1 1 calc R
H3B H 0.8129 0.1056 0.3755 0.071 Uiso 1 1 calc R
C4 C 0.6315(5) 0.5497(5) 0.3924(3) 0.0532(9) Uani 1 1 d .
H4A H 0.5414 0.5228 0.4075 0.064 Uiso 1 1 calc R
H4B H 0.7008 0.5074 0.4609 0.064 Uiso 1 1 calc R
C5 C 1.0684(6) -0.1126(6) 0.3152(4) 0.0703(12) Uani 1 1 d .
C6 C 0.4817(6) 0.8224(6) 0.4110(5) 0.0709(12) Uani 1 1 d .
C7 C 1.1712(6) -0.1862(7) 0.2329(5) 0.0987(19) Uani 1 1 d .
H7A H 1.2318 -0.1259 0.2029 0.148 Uiso 1 1 calc R
H7B H 1.1023 -0.1778 0.1744 0.148 Uiso 1 1 calc R
H7C H 1.2460 -0.3026 0.2681 0.148 Uiso 1 1 calc R
C8 C 0.4308(9) 1.0053(6) 0.3557(6) 0.119(2) Uani 1 1 d .
H8A H 0.3736 1.0399 0.2843 0.179 Uiso 1 1 calc R
H8B H 0.5262 1.0224 0.3472 0.179 Uiso 1 1 calc R
H8C H 0.3601 1.0708 0.4001 0.179 Uiso 1 1 calc R
C11 C 0.7705(6) 0.3539(7) 0.0652(4) 0.0726(13) Uani 1 1 d .
C12 C 0.5595(5) 0.6860(7) 0.0819(4) 0.0748(13) Uani 1 1 d .
C13 C 0.5117(5) 0.4159(6) 0.1921(4) 0.0644(11) Uani 1 1 d .
C21 C 1.0624(5) 0.3758(7) 0.1489(4) 0.0687(12) Uani 1 1 d .
C22 C 0.8460(6) 0.7044(7) 0.1794(5) 0.0835(15) Uani 1 1 d .
C23 C 1.0487(5) 0.4284(6) 0.3519(4) 0.0648(11) Uani 1 1 d .

loop_
_atom_site_aniso_label
_atom_site_aniso_U_11
_atom_site_aniso_U_22
_atom_site_aniso_U_33
_atom_site_aniso_U_23
_atom_site_aniso_U_13
_atom_site_aniso_U_12
Co1 0.0468(3) 0.0551(3) 0.0442(3) -0.0139(3) 0.0039(2) -0.0239(2)
Co2 0.0463(3) 0.0572(3) 0.0532(3) -0.0125(3) 0.0034(2) -0.0254(2)
O1 0.0775(19) 0.0507(17) 0.0644(19) -0.0245(16) 0.0226(15) -0.0189(14)
O2 0.087(2) 0.0460(16) 0.0649(19) -0.0217(15) 0.0109(15) -0.0235(14)
O3 0.211(5) 0.055(2) 0.092(3) -0.023(3) 0.020(3) -0.038(3)
O4 0.127(3) 0.085(3) 0.123(3) -0.067(3) 0.064(3) -0.052(2)
O11 0.109(3) 0.166(4) 0.093(3) -0.090(3) 0.026(2) -0.050(3)
O12 0.100(3) 0.077(3) 0.143(4) 0.027(3) -0.031(3) -0.033(2)
O13 0.081(2) 0.112(3) 0.127(3) -0.026(3) 0.011(2) -0.068(2)
O21 0.073(2) 0.151(4) 0.079(2) -0.051(3) 0.0319(19) -0.046(2)
O22 0.117(3) 0.065(2) 0.198(6) 0.014(3) -0.027(3) -0.051(2)
O23 0.084(2) 0.127(3) 0.094(3) -0.049(3) -0.017(2) -0.040(2)
C1 0.0498(19) 0.045(2) 0.043(2) -0.0129(18) 0.0067(15) -0.0196(16)
C2 0.0474(19) 0.050(2) 0.043(2) -0.0133(19) 0.0036(15) -0.0217(17)
C3 0.073(3) 0.047(2) 0.049(2) -0.016(2) 0.0129(19) -0.0201(19)
C4 0.063(2) 0.043(2) 0.050(2) -0.0173(19) 0.0109(17) -0.0200(17)
C5 0.076(3) 0.057(3) 0.071(3) -0.028(3) -0.003(2) -0.019(2)
C6 0.070(3) 0.057(3) 0.090(4) -0.038(3) 0.006(2) -0.023(2)
C7 0.076(3) 0.092(4) 0.138(5) -0.079(4) 0.021(3) -0.021(3)
C8 0.152(6) 0.052(3) 0.133(6) -0.038(4) -0.005(4) -0.023(3)
C11 0.068(3) 0.101(4) 0.057(3) -0.033(3) 0.003(2) -0.041(3)
C12 0.057(2) 0.078(3) 0.079(3) -0.007(3) -0.007(2) -0.031(2)
C13 0.061(2) 0.064(3) 0.068(3) -0.019(2) 0.000(2) -0.029(2)
C21 0.058(2) 0.089(3) 0.056(3) -0.010(3) 0.006(2) -0.038(2)
C22 0.065(3) 0.071(3) 0.109(4) -0.006(3) -0.009(3) -0.038(2)
C23 0.056(2) 0.069(3) 0.072(3) -0.030(3) 0.006(2) -0.026(2)

loop_
_atom_type_symbol
_atom_type_description
_atom_type_scat_dispersion_real
_atom_type_scat_dispersion_imag
_atom_type_scat_source
C C 0.0033 0.0016 'International Tables Vol C Tables 4.2.6.8 and 6.1.1.4'
H H 0.0000 0.0000 'International Tables Vol C Tables 4.2.6.8 and 6.1.1.4'
O O 0.0106 0.0060 'International Tables Vol C Tables 4.2.6.8 and 6.1.1.4'
Co Co 0.3494 0.9721 'International Tables Vol C Tables 4.2.6.8 and 6.1.1.4'

loop_
_geom_angle_atom_site_label_1
_geom_angle_atom_site_label_2
_geom_angle_atom_site_label_3
_geom_angle
C13 Co1 C12 99.4(2)
C13 Co1 C11 100.3(2)
C12 Co1 C11 105.6(2)
C13 Co1 C1 100.14(18)
C12 Co1 C1 142.76(19)
C11 Co1 C1 101.61(18)
C13 Co1 C2 99.17(18)
C12 Co1 C2 105.6(2)
C11 Co1 C2 139.56(18)
C1 Co1 C2 39.90(14)
C13 Co1 Co2 147.91(15)
C12 Co1 Co2 99.23(15)
C11 Co1 Co2 99.47(14)
C1 Co1 Co2 51.00(11)
C2 Co1 Co2 50.49(10)
C23 Co2 C21 99.17(19)
C23 Co2 C22 99.9(2)
C21 Co2 C22 107.1(2)
C23 Co2 C2 100.07(18)
C21 Co2 C2 141.03(18)
C22 Co2 C2 102.5(2)
C23 Co2 C1 99.74(19)
C21 Co2 C1 103.35(18)
C22 Co2 C1 140.29(18)
C2 Co2 C1 39.94(15)
C23 Co2 Co1 148.30(15)
C21 Co2 Co1 98.87(14)
C22 Co2 Co1 99.39(15)
C2 Co2 Co1 51.05(10)
C1 Co2 Co1 50.59(11)
C5 O1 C3 117.3(3)
C6 O2 C4 116.7(3)
C2 C1 C3 142.5(3)
C2 C1 Co1 70.6(2)
C3 C1 Co1 134.3(3)
C2 C1 Co2 69.4(2)
C3 C1 Co2 133.7(3)
Co1 C1 Co2 78.41(14)
C1 C2 C4 141.2(4)
C1 C2 Co2 70.6(2)
C4 C2 Co2 133.6(3)
C1 C2 Co1 69.5(2)
C4 C2 Co1 135.5(3)
Co2 C2 Co1 78.45(13)
O1 C3 C1 107.4(3)
O2 C4 C2 107.8(3)
O3 C5 O1 122.8(4)
O3 C5 C7 125.1(5)
O1 C5 C7 112.0(5)
O4 C6 O2 123.2(4)
O4 C6 C8 126.1(5)
O2 C6 C8 110.7(5)
O11 C11 Co1 177.3(5)
O12 C12 Co1 178.8(5)
O13 C13 Co1 176.7(4)
O21 C21 Co2 176.9(5)
O22 C22 Co2 177.4(6)
O23 C23 Co2 176.7(5)

loop_
_geom_bond_atom_site_label_1
_geom_bond_atom_site_label_2
_geom_bond_distance
Co1 C13 1.774(4)
Co1 C12 1.806(5)
Co1 C11 1.811(5)
Co1 C1 1.947(4)
Co1 C2 1.959(3)
Co1 Co2 2.4684(9)
Co2 C23 1.788(5)
Co2 C21 1.819(5)
Co2 C22 1.825(6)
Co2 C2 1.944(3)
Co2 C1 1.958(4)
O1 C5 1.318(5)
O1 C3 1.438(4)
O2 C6 1.325(5)
O2 C4 1.446(5)
O3 C5 1.190(6)
O4 C6 1.187(6)
O11 C11 1.130(5)
O12 C12 1.128(6)
O13 C13 1.141(5)
O21 C21 1.123(5)
O22 C22 1.114(6)
O23 C23 1.128(5)
C1 C2 1.333(5)
C1 C3 1.470(5)
C2 C4 1.469(5)
C5 C7 1.482(7)
C6 C8 1.498(7)
